data_1566525
loop_
_publ_author_name
'Weinert, Hanns Micha'
'W\"olper, Christoph'
'Schulz, Stephan'

_publ_section_title
;
 Synthesis of Distibiranes and Azadistibiranes by Cycloaddition Reactions
 of Distibenes with Diazomethanes and Azides
;
_journal_name_full 'Chemical Science'
_journal_paper_doi 10.1039/D2SC00314G
_journal_year 2022
_chemical_formula_sum 'C66 H102 Ga2 N4 O2 Sb2 Si'
_chemical_formula_weight 1394.54
_space_group_crystal_system monoclinic
_space_group_IT_number 15
_space_group_name_Hall '-C 2yc'
_space_group_name_H-M_alt 'C 1 2/c 1'
_atom_sites_solution_hydrogens geom
_atom_sites_solution_primary direct
_atom_sites_solution_secondary difmap
_audit_creation_method SHELXL-2017/1
_audit_update_record
;
2021-12-16 deposited with the CCDC.	2022-03-03 downloaded from the CCDC.
;
_cell_angle_alpha 90
_cell_angle_beta 108.078(3)
_cell_angle_gamma 90
_cell_formula_units_Z 8
_cell_length_a 59.557(6)
_cell_length_b 11.8135(12)
_cell_length_c 21.011(2)
_cell_measurement_reflns_used 9799
_cell_measurement_temperature 100(2)
_cell_measurement_theta_max 32.65
_cell_measurement_theta_min 2.63
_cell_volume 14053(2)
_computing_cell_refinement 'BRUKER APEX3(v2019.1-0)'
_computing_data_collection 'BRUKER APEX3(v2019.1-0)'
_computing_data_reduction 'BRUKER APEX3(v2019.1-0)'
_computing_molecular_graphics 'ORTEP/PLATON (Spek)'
_computing_publication_material 'BRUKER AXS SHELXTL (c) 2008 / Vers. 2008/4'
_computing_structure_refinement 'SHELXL-2017/1 (Sheldrick, 2017)'
_computing_structure_solution 'BRUKER APEX3(v2019.1-0)'
_diffrn_ambient_temperature 100(2)
_diffrn_detector_area_resol_mean 512
_diffrn_measured_fraction_theta_full 0.970
_diffrn_measured_fraction_theta_max 0.920
_diffrn_measurement_device_type 'Bruker D8 KAPPA II (APEX II detector)'
_diffrn_measurement_method 'Data collection strategy APEX 3/QUEEN'
_diffrn_radiation_monochromator 'Triumph Goebel mirror'
_diffrn_radiation_source 'fine-focus sealed tube'
_diffrn_radiation_type MoK\a
_diffrn_radiation_wavelength 0.71073
_diffrn_reflns_av_R_equivalents 0.0753
_diffrn_reflns_av_unetI/netI 0.0713
_diffrn_reflns_Laue_measured_fraction_full 0.970
_diffrn_reflns_Laue_measured_fraction_max 0.920
_diffrn_reflns_limit_h_max 80
_diffrn_reflns_limit_h_min -84
_diffrn_reflns_limit_k_max 16
_diffrn_reflns_limit_k_min 0
_diffrn_reflns_limit_l_max 30
_diffrn_reflns_limit_l_min 0
_diffrn_reflns_number 151709
_diffrn_reflns_point_group_measured_fraction_full 0.970
_diffrn_reflns_point_group_measured_fraction_max 0.920
_diffrn_reflns_theta_full 25.242
_diffrn_reflns_theta_max 30.506
_diffrn_reflns_theta_min 0.719
_exptl_absorpt_coefficient_mu 1.578
_exptl_absorpt_correction_T_max 0.75
_exptl_absorpt_correction_T_min 0.46
_exptl_absorpt_correction_type multi-scan
_exptl_absorpt_process_details
; 
 TWINABS
 R.H. Blessing, Acta Cryst. (1995) A51 33-38 
;
_exptl_crystal_colour orange
_exptl_crystal_density_diffrn 1.318
_exptl_crystal_description block
_exptl_crystal_F_000 5760
_exptl_crystal_size_max 0.451
_exptl_crystal_size_mid 0.429
_exptl_crystal_size_min 0.344
_refine_diff_density_max 2.377
_refine_diff_density_min -1.587
_refine_diff_density_rms 0.175
_refine_ls_extinction_method none
_refine_ls_goodness_of_fit_ref 1.125
_refine_ls_hydrogen_treatment constr
_refine_ls_matrix_type full
_refine_ls_number_parameters 827
_refine_ls_number_reflns 25033
_refine_ls_number_restraints 889
_refine_ls_restrained_S_all 1.107
_refine_ls_R_factor_all 0.0995
_refine_ls_R_factor_gt 0.0755
_refine_ls_shift/su_max 0.001
_refine_ls_shift/su_mean 0.000
_refine_ls_structure_factor_coef Fsqd
_refine_ls_weighting_details 'w=1/[\s^2^(Fo^2^)+293.6031P] where P=(Fo^2^+2Fc^2^)/3'
_refine_ls_weighting_scheme calc
_refine_ls_wR_factor_gt 0.1676
_refine_ls_wR_factor_ref 0.1812
_reflns_Friedel_coverage 0.000
_reflns_number_gt 20170
_reflns_number_total 25033
_reflns_threshold_expression 'I > 2\s(I)'
_cod_data_source_file d2sc00314g2.cif
_cod_data_source_block mw_099_tw5
_cod_depositor_comments
;
The following automatic conversions were performed:

data item '_atom_sites_solution_secondary' value 'diffmap' was
changed to 'difmap'.

Automatic conversion script
Id: cif_fix_values 7556 2019-12-06 15:28:31Z antanas 
;
_cod_original_cell_volume 14053(3)
_cod_original_sg_symbol_H-M 'C 2/c'
_cod_database_code 1566525
_shelx_shelxl_version_number 2017/1
_shelx_space_group_comment
;
The symmetry employed for this shelxl refinement is uniquely defined
by the following loop, which should always be used as a source of
symmetry information in preference to the above space-group names.
They are only intended as comments.
;
_shelx_estimated_absorpt_t_min 0.536
_shelx_estimated_absorpt_t_max 0.613

loop_
_space_group_symop_operation_xyz
'x, y, z'
'-x, y, -z+1/2'
'x+1/2, y+1/2, z'
'-x+1/2, y+1/2, -z+1/2'
'-x, -y, -z'
'x, -y, z-1/2'
'-x+1/2, -y+1/2, -z'
'x+1/2, -y+1/2, z-1/2'

loop_
_atom_site_label
_atom_site_type_symbol
_atom_site_fract_x
_atom_site_fract_y
_atom_site_fract_z
_atom_site_U_iso_or_equiv
_atom_site_adp_type
_atom_site_occupancy
_atom_site_site_symmetry_order
_atom_site_calc_flag
_atom_site_refinement_flags_posn
_atom_site_refinement_flags_adp
_atom_site_refinement_flags_occupancy
_atom_site_disorder_assembly
_atom_site_disorder_group
Sb1 Sb 0.39150(2) 0.80615(4) 0.51634(3) 0.03012(13) Uani 1 1 d . . . . .
Sb2 Sb 0.35759(2) 0.67031(4) 0.42764(3) 0.02465(12) Uani 1 1 d . . . . .
Ga1 Ga 0.42671(2) 0.73065(7) 0.47817(4) 0.02492(18) Uani 1 1 d . . . . .
Ga2 Ga 0.31804(2) 0.75653(7) 0.43671(4) 0.02108(17) Uani 1 1 d . . . . .
Si1 Si 0.37372(5) 0.5853(2) 0.60522(12) 0.0380(6) Uani 1 1 d . . . . .
O1 O 0.41886(14) 0.5938(5) 0.4393(3) 0.0453(17) Uani 1 1 d . . . . .
O2 O 0.30927(10) 0.7397(5) 0.5120(3) 0.0326(13) Uani 1 1 d . . . . .
N1 N 0.43958(12) 0.8257(6) 0.4206(3) 0.0303(15) Uani 1 1 d . . . . .
N2 N 0.45736(13) 0.7113(7) 0.5494(3) 0.0384(18) Uani 1 1 d . . . . .
N3 N 0.30832(11) 0.9121(6) 0.4072(3) 0.0250(13) Uani 1 1 d . . . . .
N4 N 0.29180(11) 0.6836(6) 0.3654(3) 0.0273(14) Uani 1 1 d . . . . .
C1 C 0.46197(16) 0.8186(8) 0.4235(5) 0.040(2) Uani 1 1 d . . . . .
C2 C 0.47881(17) 0.7596(11) 0.4740(6) 0.061(3) Uani 1 1 d . . . . .
H2 H 0.493362 0.745580 0.465704 0.073 Uiso 1 1 calc R U . . .
C3 C 0.47737(17) 0.7196(11) 0.5331(5) 0.054(3) Uani 1 1 d . . . . .
C4 C 0.47063(19) 0.8755(12) 0.3708(6) 0.062(3) Uani 1 1 d . . . . .
H4A H 0.487888 0.870303 0.383791 0.094 Uiso 1 1 calc R U . . .
H4B H 0.465905 0.955348 0.366907 0.094 Uiso 1 1 calc R U . . .
H4C H 0.463702 0.837785 0.327594 0.094 Uiso 1 1 calc R U . . .
C5 C 0.50071(19) 0.6842(18) 0.5853(7) 0.112(7) Uani 1 1 d . . . . .
H5A H 0.513151 0.738089 0.584688 0.168 Uiso 1 1 calc R U . . .
H5B H 0.505137 0.608295 0.574589 0.168 Uiso 1 1 calc R U . . .
H5C H 0.498728 0.683550 0.629884 0.168 Uiso 1 1 calc R U . . .
C6 C 0.42510(15) 0.9069(7) 0.3739(4) 0.0333(19) Uani 1 1 d . . . . .
C7 C 0.41401(16) 0.8768(8) 0.3071(4) 0.0364(19) Uani 1 1 d . . . . .
C8 C 0.40174(17) 0.9613(9) 0.2638(5) 0.041(2) Uani 1 1 d . . . . .
H8 H 0.394004 0.942832 0.218261 0.049 Uiso 1 1 calc R U . . .
C9 C 0.4005(2) 1.0710(10) 0.2851(5) 0.051(3) Uani 1 1 d . . . . .
H9 H 0.392688 1.127757 0.254072 0.062 Uiso 1 1 calc R U . . .
C10 C 0.41061(18) 1.0972(8) 0.3516(6) 0.049(3) Uani 1 1 d . . . . .
H10 H 0.408959 1.171573 0.366691 0.059 Uiso 1 1 calc R U . . .
C11 C 0.42322(17) 1.0170(8) 0.3972(5) 0.044(2) Uani 1 1 d . . . . .
C12 C 0.41449(18) 0.7571(8) 0.2821(5) 0.040(2) Uani 1 1 d . . . . .
H12 H 0.426628 0.713788 0.317366 0.048 Uiso 1 1 calc R U . . .
C13 C 0.4212(3) 0.7519(11) 0.2178(6) 0.065(3) Uani 1 1 d . . . . .
H13A H 0.409498 0.793808 0.182450 0.097 Uiso 1 1 calc R U . . .
H13B H 0.421501 0.672769 0.204129 0.097 Uiso 1 1 calc R U . . .
H13C H 0.436812 0.785761 0.225542 0.097 Uiso 1 1 calc R U . . .
C14 C 0.3907(2) 0.7013(9) 0.2722(5) 0.051(3) Uani 1 1 d . . . . .
H14A H 0.378448 0.743045 0.238363 0.077 Uiso 1 1 calc R U . . .
H14B H 0.387067 0.701726 0.314664 0.077 Uiso 1 1 calc R U . . .
H14C H 0.391207 0.622957 0.257351 0.077 Uiso 1 1 calc R U . . .
C15 C 0.4346(2) 1.0498(9) 0.4707(6) 0.063(3) Uani 1 1 d . . . . .
H15 H 0.439391 0.978723 0.497272 0.075 Uiso 1 1 calc R U . . .
C16 C 0.4569(2) 1.1200(13) 0.4780(9) 0.103(6) Uani 1 1 d . . . . .
H16A H 0.468362 1.074335 0.464187 0.154 Uiso 1 1 calc R U . . .
H16B H 0.463891 1.142891 0.524835 0.154 Uiso 1 1 calc R U . . .
H16C H 0.452819 1.187473 0.449651 0.154 Uiso 1 1 calc R U . . .
C17 C 0.4182(3) 1.1143(9) 0.4992(6) 0.070(4) Uani 1 1 d . . . . .
H17A H 0.413568 1.185355 0.474511 0.105 Uiso 1 1 calc R U . . .
H17B H 0.426174 1.130858 0.546499 0.105 Uiso 1 1 calc R U . . .
H17C H 0.404050 1.068624 0.495052 0.105 Uiso 1 1 calc R U . . .
C18 C 0.45902(14) 0.6802(9) 0.6170(4) 0.036(2) Uani 1 1 d . . . . .
C19 C 0.46184(17) 0.5676(9) 0.6375(4) 0.046(2) Uani 1 1 d D . . . .
C20 C 0.46363(19) 0.5434(11) 0.7049(5) 0.052(3) Uani 1 1 d . . . . .
H20 H 0.465679 0.467255 0.720087 0.062 Uiso 1 1 calc R U . . .
C21 C 0.46250(19) 0.6260(12) 0.7478(5) 0.058(3) Uani 1 1 d . . . . .
H21 H 0.463871 0.607811 0.792904 0.070 Uiso 1 1 calc R U . . .
C22 C 0.4593(2) 0.7381(11) 0.7264(5) 0.054(3) Uani 1 1 d . . . . .
H22 H 0.458475 0.795770 0.757146 0.065 Uiso 1 1 calc R U . . .
C23 C 0.45735(18) 0.7668(10) 0.6610(5) 0.049(3) Uani 1 1 d . . . . .
C24' C 0.4650(7) 0.4788(18) 0.5893(13) 0.058(3) Uani 0.4 1 d D U P A 4
H24' H 0.466404 0.515137 0.547695 0.070 Uiso 0.4 1 calc R U P A 4
C25' C 0.4435(5) 0.401(3) 0.5725(19) 0.058(3) Uani 0.4 1 d D U P A 4
H25A H 0.429207 0.444427 0.551247 0.088 Uiso 0.4 1 calc R U P A 4
H25B H 0.442377 0.365692 0.613647 0.088 Uiso 0.4 1 calc R U P A 4
H25C H 0.445273 0.341244 0.541685 0.088 Uiso 0.4 1 calc R U P A 4
C26' C 0.4877(5) 0.415(2) 0.6257(15) 0.058(3) Uani 0.4 1 d D U P A 4
H26A H 0.491745 0.363604 0.594351 0.088 Uiso 0.4 1 calc R U P A 4
H26B H 0.485289 0.371342 0.662699 0.088 Uiso 0.4 1 calc R U P A 4
H26C H 0.500553 0.469350 0.643367 0.088 Uiso 0.4 1 calc R U P A 4
C24 C 0.4607(4) 0.4636(12) 0.5930(10) 0.058(3) Uani 0.6 1 d D U P A 3
H24 H 0.464350 0.491588 0.552316 0.070 Uiso 0.6 1 calc R U P A 3
C25 C 0.4356(4) 0.4127(18) 0.5675(13) 0.058(3) Uani 0.6 1 d D U P A 3
H25D H 0.424106 0.473560 0.551151 0.088 Uiso 0.6 1 calc R U P A 3
H25E H 0.432161 0.372733 0.604242 0.088 Uiso 0.6 1 calc R U P A 3
H25F H 0.434731 0.359503 0.531016 0.088 Uiso 0.6 1 calc R U P A 3
C26 C 0.4783(4) 0.3673(15) 0.6215(10) 0.058(3) Uani 0.6 1 d D U P A 3
H26D H 0.479516 0.318822 0.584799 0.088 Uiso 0.6 1 calc R U P A 3
H26E H 0.472777 0.322206 0.652818 0.088 Uiso 0.6 1 calc R U P A 3
H26F H 0.493853 0.399308 0.644961 0.088 Uiso 0.6 1 calc R U P A 3
C27 C 0.4526(8) 0.902(4) 0.638(3) 0.056(9) Uani 0.44(8) 1 d D U P B 1
H27 H 0.445650 0.904144 0.588254 0.067 Uiso 0.44(8) 1 calc R U P B 1
C28 C 0.4758(9) 0.969(5) 0.657(4) 0.087(14) Uani 0.44(8) 1 d D U P B 1
H28A H 0.483533 0.956643 0.622222 0.131 Uiso 0.44(8) 1 calc R U P B 1
H28B H 0.486168 0.942508 0.699958 0.131 Uiso 0.44(8) 1 calc R U P B 1
H28C H 0.472471 1.049495 0.659262 0.131 Uiso 0.44(8) 1 calc R U P B 1
C29 C 0.4350(12) 0.959(5) 0.668(3) 0.080(12) Uani 0.44(8) 1 d D U P B 1
H29A H 0.429535 1.030269 0.644272 0.120 Uiso 0.44(8) 1 calc R U P B 1
H29B H 0.442660 0.973996 0.715395 0.120 Uiso 0.44(8) 1 calc R U P B 1
H29C H 0.421432 0.908539 0.662447 0.120 Uiso 0.44(8) 1 calc R U P B 1
C27' C 0.4567(6) 0.879(3) 0.640(2) 0.046(8) Uani 0.56(8) 1 d D U P B 2
H27' H 0.446382 0.880113 0.592399 0.056 Uiso 0.56(8) 1 calc R U P B 2
C28' C 0.4807(6) 0.925(5) 0.639(2) 0.077(10) Uani 0.56(8) 1 d D U P B 2
H28D H 0.486014 0.882918 0.606432 0.116 Uiso 0.56(8) 1 calc R U P B 2
H28E H 0.492297 0.915969 0.683858 0.116 Uiso 0.56(8) 1 calc R U P B 2
H28F H 0.479240 1.005473 0.627306 0.116 Uiso 0.56(8) 1 calc R U P B 2
C29' C 0.4453(9) 0.962(3) 0.6770(16) 0.062(9) Uani 0.56(8) 1 d D U P B 2
H29D H 0.443877 1.036508 0.655796 0.093 Uiso 0.56(8) 1 calc R U P B 2
H29E H 0.455171 0.967715 0.723861 0.093 Uiso 0.56(8) 1 calc R U P B 2
H29F H 0.429600 0.934121 0.674975 0.093 Uiso 0.56(8) 1 calc R U P B 2
C30 C 0.28546(15) 0.9341(7) 0.3784(4) 0.0293(17) Uani 1 1 d . . . . .
C31 C 0.26833(13) 0.8521(7) 0.3513(4) 0.0304(18) Uani 1 1 d . . . . .
H31 H 0.252379 0.876966 0.338371 0.037 Uiso 1 1 calc R U . . .
C32 C 0.27191(14) 0.7364(8) 0.3408(4) 0.0312(18) Uani 1 1 d . . . . .
C33 C 0.27748(17) 1.0567(8) 0.3721(5) 0.044(2) Uani 1 1 d . . . . .
H33A H 0.283082 1.094676 0.338386 0.066 Uiso 1 1 calc R U . . .
H33B H 0.284017 1.094741 0.415334 0.066 Uiso 1 1 calc R U . . .
H33C H 0.260195 1.059755 0.358410 0.066 Uiso 1 1 calc R U . . .
C34 C 0.25016(15) 0.6735(9) 0.2992(5) 0.044(2) Uani 1 1 d . . . . .
H34A H 0.240630 0.723331 0.263781 0.066 Uiso 1 1 calc R U . . .
H34B H 0.240803 0.649750 0.327884 0.066 Uiso 1 1 calc R U . . .
H34C H 0.254949 0.606627 0.279003 0.066 Uiso 1 1 calc R U . . .
C35 C 0.32523(14) 1.0033(7) 0.4151(4) 0.0259(16) Uani 1 1 d . . . . .
C36 C 0.33350(17) 1.0615(7) 0.4763(4) 0.038(2) Uani 1 1 d . . . . .
C37 C 0.3489(2) 1.1522(9) 0.4794(5) 0.054(3) Uani 1 1 d . . . . .
H37 H 0.354691 1.192814 0.520289 0.065 Uiso 1 1 calc R U . . .
C38 C 0.3558(2) 1.1847(9) 0.4263(6) 0.058(3) Uani 1 1 d . . . . .
H38 H 0.365843 1.248554 0.429769 0.070 Uiso 1 1 calc R U . . .
C39 C 0.34822(17) 1.1243(8) 0.3674(5) 0.043(2) Uani 1 1 d . . . . .
H39 H 0.353515 1.144540 0.330670 0.052 Uiso 1 1 calc R U . . .
C40 C 0.33266(14) 1.0331(7) 0.3615(4) 0.0287(17) Uani 1 1 d . . . . .
C41 C 0.3263(2) 1.0311(8) 0.5371(4) 0.047(3) Uani 1 1 d . . . . .
H41 H 0.316426 0.961049 0.526854 0.057 Uiso 1 1 calc R U . . .
C42 C 0.3123(2) 1.1235(13) 0.5570(6) 0.071(4) Uani 1 1 d . . . . .
H42A H 0.321357 1.194094 0.564595 0.107 Uiso 1 1 calc R U . . .
H42B H 0.308944 1.101610 0.598158 0.107 Uiso 1 1 calc R U . . .
H42C H 0.297338 1.134837 0.521059 0.107 Uiso 1 1 calc R U . . .
C43 C 0.3485(3) 1.0063(12) 0.5968(5) 0.072(4) Uani 1 1 d . . . . .
H43A H 0.358268 0.949888 0.583620 0.108 Uiso 1 1 calc R U . . .
H43B H 0.343724 0.977029 0.634330 0.108 Uiso 1 1 calc R U . . .
H43C H 0.357566 1.076211 0.610445 0.108 Uiso 1 1 calc R U . . .
C44 C 0.32438(16) 0.9689(8) 0.2960(4) 0.0359(19) Uani 1 1 d . . . . .
H44 H 0.313608 0.906994 0.301103 0.043 Uiso 1 1 calc R U . . .
C45 C 0.3107(3) 1.0430(13) 0.2372(5) 0.082(5) Uani 1 1 d . . . . .
H45A H 0.321132 1.102499 0.229889 0.123 Uiso 1 1 calc R U . . .
H45B H 0.297233 1.077712 0.247075 0.123 Uiso 1 1 calc R U . . .
H45C H 0.305028 0.996415 0.196738 0.123 Uiso 1 1 calc R U . . .
C46 C 0.3445(2) 0.9148(11) 0.2763(5) 0.061(3) Uani 1 1 d . . . . .
H46A H 0.338114 0.876023 0.233243 0.091 Uiso 1 1 calc R U . . .
H46B H 0.352756 0.860057 0.310653 0.091 Uiso 1 1 calc R U . . .
H46C H 0.355607 0.973674 0.272398 0.091 Uiso 1 1 calc R U . . .
C47 C 0.2935(9) 0.5656(18) 0.348(2) 0.040(3) Uani 0.61(3) 1 d D U P C 5
C48 C 0.2891(5) 0.483(2) 0.3904(12) 0.044(5) Uani 0.61(3) 1 d D U P C 5
C49 C 0.2926(5) 0.3692(19) 0.3781(13) 0.058(5) Uani 0.61(3) 1 d D U P C 5
H49 H 0.287939 0.311886 0.403052 0.069 Uiso 0.61(3) 1 calc R U P C 5
C50 C 0.3030(5) 0.3396(17) 0.3297(13) 0.063(5) Uani 0.61(3) 1 d D U P C 5
H50 H 0.306005 0.262260 0.323103 0.076 Uiso 0.61(3) 1 calc R U P C 5
C51 C 0.3090(4) 0.4229(19) 0.2904(12) 0.054(5) Uani 0.61(3) 1 d D U P C 5
H51 H 0.315508 0.401961 0.256182 0.065 Uiso 0.61(3) 1 calc R U P C 5
C52 C 0.3054(5) 0.5368(18) 0.3018(14) 0.045(5) Uani 0.61(3) 1 d D U P C 5
C53 C 0.2760(4) 0.5057(19) 0.4406(10) 0.063(3) Uani 0.61(3) 1 d D U P C 5
H53 H 0.270480 0.586183 0.436634 0.075 Uiso 0.61(3) 1 calc R U P C 5
C54 C 0.2543(4) 0.4258(18) 0.4220(11) 0.063(3) Uani 0.61(3) 1 d D U P C 5
H54A H 0.244502 0.441129 0.375941 0.094 Uiso 0.61(3) 1 calc R U P C 5
H54B H 0.245098 0.438687 0.452603 0.094 Uiso 0.61(3) 1 calc R U P C 5
H54C H 0.259741 0.347032 0.425623 0.094 Uiso 0.61(3) 1 calc R U P C 5
C55 C 0.2914(4) 0.482(2) 0.5131(10) 0.063(3) Uani 0.61(3) 1 d D U P C 5
H55A H 0.288315 0.405309 0.525917 0.094 Uiso 0.61(3) 1 calc R U P C 5
H55B H 0.287719 0.536955 0.543282 0.094 Uiso 0.61(3) 1 calc R U P C 5
H55C H 0.308149 0.488782 0.516118 0.094 Uiso 0.61(3) 1 calc R U P C 5
C56 C 0.3097(5) 0.631(2) 0.2583(11) 0.048(6) Uani 0.61(3) 1 d D U P C 5
H56 H 0.314677 0.699635 0.287327 0.058 Uiso 0.61(3) 1 calc R U P C 5
C57 C 0.2890(5) 0.666(3) 0.1970(15) 0.065(8) Uani 0.61(3) 1 d D U P C 5
H57A H 0.293909 0.729339 0.173973 0.097 Uiso 0.61(3) 1 calc R U P C 5
H57B H 0.275635 0.690342 0.211715 0.097 Uiso 0.61(3) 1 calc R U P C 5
H57C H 0.284241 0.602053 0.166374 0.097 Uiso 0.61(3) 1 calc R U P C 5
C58 C 0.3306(5) 0.596(3) 0.2346(16) 0.061(8) Uani 0.61(3) 1 d D U P C 5
H58A H 0.326421 0.528144 0.206818 0.091 Uiso 0.61(3) 1 calc R U P C 5
H58B H 0.344375 0.580561 0.273527 0.091 Uiso 0.61(3) 1 calc R U P C 5
H58C H 0.334345 0.657809 0.208273 0.091 Uiso 0.61(3) 1 calc R U P C 5
C47' C 0.2957(15) 0.572(3) 0.347(3) 0.040(3) Uani 0.39(3) 1 d D U P C 6
C48' C 0.2871(8) 0.477(3) 0.3732(18) 0.044(6) Uani 0.39(3) 1 d D U P C 6
C49' C 0.2919(8) 0.369(3) 0.3530(18) 0.057(7) Uani 0.39(3) 1 d D U P C 6
H49' H 0.288820 0.303914 0.375483 0.069 Uiso 0.39(3) 1 calc R U P C 6
C50' C 0.3011(8) 0.357(2) 0.2999(19) 0.065(7) Uani 0.39(3) 1 d D U P C 6
H50' H 0.304388 0.284068 0.286603 0.078 Uiso 0.39(3) 1 calc R U P C 6
C51' C 0.3055(7) 0.452(3) 0.2662(18) 0.056(7) Uani 0.39(3) 1 d D U P C 6
H51' H 0.310613 0.443539 0.227810 0.067 Uiso 0.39(3) 1 calc R U P C 6
C52' C 0.3025(9) 0.561(3) 0.289(2) 0.048(7) Uani 0.39(3) 1 d D U P C 6
C56' C 0.3126(9) 0.652(4) 0.255(2) 0.056(9) Uani 0.39(3) 1 d D U P C 6
H56' H 0.320221 0.710427 0.289352 0.067 Uiso 0.39(3) 1 calc R U P C 6
C55' C 0.2941(5) 0.442(3) 0.5018(18) 0.063(3) Uani 0.39(3) 1 d D U P C 6
H55D H 0.284976 0.437136 0.533343 0.094 Uiso 0.39(3) 1 calc R U P C 6
H55E H 0.307318 0.494653 0.519365 0.094 Uiso 0.39(3) 1 calc R U P C 6
H55F H 0.300225 0.367040 0.496161 0.094 Uiso 0.39(3) 1 calc R U P C 6
C54' C 0.2520(5) 0.463(3) 0.4282(19) 0.063(3) Uani 0.39(3) 1 d D U P C 6
H54D H 0.242197 0.468936 0.381262 0.094 Uiso 0.39(3) 1 calc R U P C 6
H54E H 0.246784 0.519026 0.454978 0.094 Uiso 0.39(3) 1 calc R U P C 6
H54F H 0.250496 0.386854 0.444877 0.094 Uiso 0.39(3) 1 calc R U P C 6
C53' C 0.2780(5) 0.485(3) 0.4335(15) 0.063(3) Uani 0.39(3) 1 d D U P C 6
H53' H 0.278973 0.568978 0.441501 0.075 Uiso 0.39(3) 1 calc R U P C 6
C57' C 0.2897(8) 0.703(4) 0.208(2) 0.055(9) Uani 0.39(3) 1 d D U P C 6
H57D H 0.293573 0.752651 0.175218 0.082 Uiso 0.39(3) 1 calc R U P C 6
H57E H 0.281684 0.746687 0.233782 0.082 Uiso 0.39(3) 1 calc R U P C 6
H57F H 0.279344 0.641841 0.183907 0.082 Uiso 0.39(3) 1 calc R U P C 6
C58' C 0.3296(9) 0.626(7) 0.215(3) 0.078(15) Uani 0.39(3) 1 d D U P C 6
H58D H 0.320481 0.610359 0.168035 0.118 Uiso 0.39(3) 1 calc R U P C 6
H58E H 0.339221 0.559559 0.233871 0.118 Uiso 0.39(3) 1 calc R U P C 6
H58F H 0.339943 0.691169 0.216567 0.118 Uiso 0.39(3) 1 calc R U P C 6
C59 C 0.4316(3) 0.5273(10) 0.4091(6) 0.080(5) Uani 1 1 d . . . . .
H59A H 0.446465 0.503460 0.442896 0.096 Uiso 1 1 calc R U . . .
H59B H 0.435705 0.572247 0.374510 0.096 Uiso 1 1 calc R U . . .
C60 C 0.4181(4) 0.4256(10) 0.3775(7) 0.113(8) Uani 1 1 d . . . . .
H60A H 0.405031 0.448225 0.338196 0.169 Uiso 1 1 calc R U . . .
H60B H 0.411763 0.387583 0.409767 0.169 Uiso 1 1 calc R U . . .
H60C H 0.428557 0.373635 0.363776 0.169 Uiso 1 1 calc R U . . .
C61 C 0.28794(17) 0.7755(10) 0.5193(4) 0.044(2) Uani 1 1 d . . . . .
H61A H 0.274848 0.733642 0.487218 0.053 Uiso 1 1 calc R U . . .
H61B H 0.285752 0.856978 0.507985 0.053 Uiso 1 1 calc R U . . .
C62 C 0.2867(3) 0.7582(16) 0.5876(6) 0.090(5) Uani 1 1 d . . . . .
H62A H 0.271334 0.784312 0.589887 0.135 Uiso 1 1 calc R U . . .
H62B H 0.299319 0.801157 0.619503 0.135 Uiso 1 1 calc R U . . .
H62C H 0.288560 0.677476 0.598855 0.135 Uiso 1 1 calc R U . . .
C63 C 0.38007(15) 0.6314(7) 0.5297(4) 0.0309(17) Uani 1 1 d . . . . .
H63 H 0.392796 0.580175 0.524807 0.037 Uiso 1 1 calc R U . . .
C64 C 0.40204(18) 0.5827(9) 0.6741(5) 0.048(3) Uani 1 1 d . . . . .
H64A H 0.412946 0.530026 0.662864 0.072 Uiso 1 1 calc R U . . .
H64B H 0.399221 0.558016 0.715491 0.072 Uiso 1 1 calc R U . . .
H64C H 0.408947 0.658791 0.680409 0.072 Uiso 1 1 calc R U . . .
C65 C 0.3619(2) 0.4413(9) 0.5901(5) 0.061(3) Uani 1 1 d . . . . .
H65A H 0.348373 0.440067 0.549041 0.091 Uiso 1 1 calc R U . . .
H65B H 0.356766 0.416799 0.627970 0.091 Uiso 1 1 calc R U . . .
H65C H 0.374157 0.389962 0.585152 0.091 Uiso 1 1 calc R U . . .
C66 C 0.3537(2) 0.6788(11) 0.6341(5) 0.058(3) Uani 1 1 d . . . . .
H66A H 0.360678 0.754541 0.643484 0.087 Uiso 1 1 calc R U . . .
H66B H 0.351528 0.647384 0.674976 0.087 Uiso 1 1 calc R U . . .
H66C H 0.338379 0.683820 0.599173 0.087 Uiso 1 1 calc R U . . .

loop_
_atom_site_aniso_label
_atom_site_aniso_U_11
_atom_site_aniso_U_22
_atom_site_aniso_U_33
_atom_site_aniso_U_23
_atom_site_aniso_U_13
_atom_site_aniso_U_12
Sb1 0.0204(2) 0.0249(2) 0.0473(3) -0.0074(2) 0.0138(2) -0.0049(2)
Sb2 0.0170(2) 0.0326(3) 0.0236(2) -0.0001(2) 0.00516(17) 0.0023(2)
Ga1 0.0202(4) 0.0244(4) 0.0317(4) -0.0025(3) 0.0104(3) -0.0024(3)
Ga2 0.0137(4) 0.0227(4) 0.0250(4) -0.0026(3) 0.0034(3) -0.0015(3)
Si1 0.0302(13) 0.0464(15) 0.0318(12) 0.0102(11) 0.0015(10) -0.0063(11)
O1 0.070(5) 0.028(3) 0.046(4) -0.008(3) 0.029(3) -0.005(3)
O2 0.032(3) 0.038(3) 0.024(3) 0.008(2) 0.003(2) -0.003(3)
N1 0.024(3) 0.033(4) 0.038(4) 0.009(3) 0.015(3) -0.001(3)
N2 0.029(4) 0.058(5) 0.032(4) 0.008(3) 0.015(3) 0.007(4)
N3 0.021(3) 0.030(3) 0.021(3) -0.001(2) 0.002(2) 0.002(3)
N4 0.019(3) 0.033(4) 0.027(3) -0.014(3) 0.003(2) -0.007(3)
C1 0.027(4) 0.046(5) 0.050(5) 0.013(4) 0.018(4) 0.002(4)
C2 0.022(4) 0.101(10) 0.067(7) 0.041(7) 0.026(5) 0.026(5)
C3 0.022(4) 0.090(9) 0.055(6) 0.027(6) 0.020(4) 0.015(5)
C4 0.030(5) 0.093(9) 0.068(7) 0.035(7) 0.021(5) 0.010(6)
C5 0.021(5) 0.23(2) 0.091(9) 0.093(12) 0.022(6) 0.036(9)
C6 0.023(4) 0.033(4) 0.044(5) 0.006(4) 0.010(3) -0.008(3)
C7 0.027(4) 0.047(5) 0.038(5) 0.002(4) 0.014(4) 0.001(4)
C8 0.035(5) 0.054(6) 0.038(5) 0.010(4) 0.017(4) 0.008(4)
C9 0.048(6) 0.054(6) 0.052(6) 0.018(5) 0.014(5) 0.013(5)
C10 0.039(5) 0.028(5) 0.072(7) 0.006(5) 0.006(5) -0.007(4)
C11 0.038(5) 0.030(4) 0.055(6) 0.003(4) 0.001(4) -0.014(4)
C12 0.040(5) 0.041(5) 0.043(5) -0.006(4) 0.017(4) 0.000(4)
C13 0.082(9) 0.068(8) 0.063(7) -0.005(6) 0.049(7) 0.009(7)
C14 0.058(7) 0.051(6) 0.052(6) -0.011(5) 0.027(5) -0.002(5)
C15 0.071(8) 0.029(5) 0.063(7) -0.011(5) -0.016(6) -0.010(5)
C16 0.046(8) 0.080(10) 0.158(15) -0.045(10) -0.006(9) -0.023(7)
C17 0.101(11) 0.032(6) 0.065(7) -0.006(5) 0.008(7) -0.023(6)
C18 0.022(4) 0.056(6) 0.028(4) 0.005(4) 0.004(3) 0.003(4)
C19 0.033(5) 0.073(7) 0.031(5) 0.007(5) 0.009(4) 0.010(5)
C20 0.051(6) 0.067(7) 0.033(5) 0.016(5) 0.005(4) 0.004(5)
C21 0.040(6) 0.100(10) 0.029(5) 0.010(6) 0.003(4) -0.012(6)
C22 0.048(6) 0.078(8) 0.033(5) -0.009(5) 0.007(4) -0.017(6)
C23 0.032(5) 0.069(7) 0.038(5) -0.003(5) 0.000(4) -0.006(5)
C24' 0.089(10) 0.034(5) 0.056(4) 0.012(4) 0.029(5) 0.023(5)
C25' 0.089(10) 0.034(5) 0.056(4) 0.012(4) 0.029(5) 0.023(5)
C26' 0.089(10) 0.034(5) 0.056(4) 0.012(4) 0.029(5) 0.023(5)
C24 0.089(10) 0.034(5) 0.056(4) 0.012(4) 0.029(5) 0.023(5)
C25 0.089(10) 0.034(5) 0.056(4) 0.012(4) 0.029(5) 0.023(5)
C26 0.089(10) 0.034(5) 0.056(4) 0.012(4) 0.029(5) 0.023(5)
C27 0.072(18) 0.026(15) 0.065(17) 0.001(13) 0.015(15) 0.006(13)
C28 0.09(2) 0.04(2) 0.11(3) 0.02(2) 0.010(19) -0.009(16)
C29 0.09(3) 0.08(2) 0.06(2) -0.038(18) 0.000(19) 0.03(2)
C27' 0.046(13) 0.035(15) 0.052(12) -0.006(12) 0.007(10) -0.013(11)
C28' 0.056(14) 0.06(2) 0.11(2) -0.004(17) 0.012(13) -0.023(13)
C29' 0.08(2) 0.046(12) 0.044(12) -0.011(9) -0.003(13) 0.006(15)
C30 0.030(4) 0.037(5) 0.019(3) 0.003(3) 0.006(3) 0.002(3)
C31 0.012(3) 0.046(5) 0.028(4) -0.003(3) -0.001(3) -0.001(3)
C32 0.022(4) 0.051(5) 0.020(3) -0.008(3) 0.007(3) -0.007(4)
C33 0.030(5) 0.045(6) 0.049(5) 0.005(4) 0.000(4) 0.012(4)
C34 0.019(4) 0.070(7) 0.041(5) -0.022(5) 0.006(3) -0.008(4)
C35 0.024(4) 0.027(4) 0.024(4) 0.002(3) 0.004(3) -0.001(3)
C36 0.047(5) 0.029(4) 0.029(4) 0.003(3) -0.001(4) 0.000(4)
C37 0.055(7) 0.052(6) 0.043(5) -0.003(5) -0.003(5) -0.026(5)
C38 0.062(7) 0.042(5) 0.062(6) 0.010(5) 0.008(5) -0.026(5)
C39 0.038(5) 0.041(5) 0.052(6) 0.019(4) 0.018(4) -0.005(4)
C40 0.026(4) 0.030(4) 0.033(4) 0.009(3) 0.014(3) 0.006(3)
C41 0.080(8) 0.037(5) 0.021(4) -0.004(4) 0.009(4) -0.016(5)
C42 0.063(8) 0.106(11) 0.044(6) 0.022(7) 0.016(6) 0.017(8)
C43 0.094(10) 0.089(9) 0.034(5) 0.009(6) 0.019(6) 0.042(8)
C44 0.035(5) 0.039(5) 0.041(5) 0.006(4) 0.022(4) 0.006(4)
C45 0.082(10) 0.109(11) 0.035(5) -0.014(6) -0.012(6) 0.054(9)
C46 0.069(8) 0.080(8) 0.040(5) 0.025(5) 0.028(5) 0.039(7)
C47 0.021(8) 0.037(4) 0.056(5) -0.028(4) 0.003(4) -0.007(4)
C48 0.035(10) 0.038(7) 0.053(11) -0.024(7) 0.003(9) -0.006(7)
C49 0.050(10) 0.043(7) 0.080(15) -0.030(9) 0.019(11) -0.011(7)
C50 0.051(10) 0.052(9) 0.086(14) -0.031(9) 0.022(11) -0.006(8)
C51 0.031(9) 0.047(10) 0.085(13) -0.037(9) 0.018(10) -0.004(8)
C52 0.014(7) 0.049(9) 0.071(11) -0.030(8) 0.011(8) -0.001(7)
C53 0.078(6) 0.022(7) 0.089(6) 0.000(5) 0.026(5) -0.005(4)
C54 0.078(6) 0.022(7) 0.089(6) 0.000(5) 0.026(5) -0.005(4)
C55 0.078(6) 0.022(7) 0.089(6) 0.000(5) 0.026(5) -0.005(4)
C56 0.030(8) 0.082(15) 0.043(8) -0.051(9) 0.028(6) -0.033(9)
C57 0.043(9) 0.11(3) 0.052(11) -0.043(13) 0.028(8) -0.019(13)
C58 0.045(10) 0.092(19) 0.060(17) -0.042(15) 0.039(11) -0.019(10)
C47' 0.021(8) 0.037(4) 0.056(5) -0.028(4) 0.003(4) -0.007(4)
C48' 0.022(11) 0.034(8) 0.062(15) -0.025(10) -0.006(11) -0.012(8)
C49' 0.053(14) 0.034(8) 0.076(17) -0.029(12) 0.007(14) -0.011(10)
C50' 0.061(14) 0.043(11) 0.086(17) -0.032(12) 0.016(15) -0.006(11)
C51' 0.041(14) 0.043(13) 0.082(16) -0.037(10) 0.016(13) -0.006(11)
C52' 0.035(15) 0.045(12) 0.061(12) -0.035(10) 0.007(11) -0.006(11)
C56' 0.040(14) 0.071(19) 0.063(16) -0.025(14) 0.026(11) -0.040(13)
C55' 0.078(6) 0.022(7) 0.089(6) 0.000(5) 0.026(5) -0.005(4)
C54' 0.078(6) 0.022(7) 0.089(6) 0.000(5) 0.026(5) -0.005(4)
C53' 0.078(6) 0.022(7) 0.089(6) 0.000(5) 0.026(5) -0.005(4)
C57' 0.057(14) 0.06(2) 0.053(19) -0.037(15) 0.026(13) -0.026(14)
C58' 0.053(18) 0.13(4) 0.05(2) -0.02(2) 0.021(16) 0.00(2)
C59 0.170(16) 0.038(6) 0.045(6) 0.001(5) 0.052(8) 0.020(8)
C60 0.25(2) 0.028(6) 0.064(9) -0.009(6) 0.049(11) 0.002(9)
C61 0.040(5) 0.066(7) 0.030(4) -0.004(4) 0.019(4) -0.011(5)
C62 0.092(11) 0.149(15) 0.044(7) 0.020(8) 0.041(7) 0.019(11)
C63 0.031(4) 0.028(4) 0.030(4) 0.006(3) 0.004(3) -0.005(3)
C64 0.042(6) 0.054(6) 0.038(5) 0.009(4) -0.003(4) -0.007(5)
C65 0.085(9) 0.053(6) 0.042(5) 0.002(5) 0.016(5) -0.043(6)
C66 0.050(6) 0.092(9) 0.033(5) 0.009(5) 0.015(4) 0.017(6)

loop_
_atom_type_symbol
_atom_type_description
_atom_type_scat_dispersion_real
_atom_type_scat_dispersion_imag
_atom_type_scat_source
C C 0.0033 0.0016 'International Tables Vol C Tables 4.2.6.8 and 6.1.1.4'
H H 0.0000 0.0000 'International Tables Vol C Tables 4.2.6.8 and 6.1.1.4'
N N 0.0061 0.0033 'International Tables Vol C Tables 4.2.6.8 and 6.1.1.4'
Sb Sb -0.5866 1.5461 'International Tables Vol C Tables 4.2.6.8 and 6.1.1.4'
Ga Ga 0.2307 1.6083 'International Tables Vol C Tables 4.2.6.8 and 6.1.1.4'
O O 0.0106 0.0060 'International Tables Vol C Tables 4.2.6.8 and 6.1.1.4'
Si Si 0.0817 0.0704 'International Tables Vol C Tables 4.2.6.8 and 6.1.1.4'

loop_
_geom_angle_atom_site_label_1
_geom_angle_atom_site_label_2
_geom_angle_atom_site_label_3
_geom_angle
_geom_angle_site_symmetry_1
_geom_angle_site_symmetry_3
_geom_angle_publ_flag
C63 Sb1 Ga1 91.6(2) . . ?
C63 Sb1 Sb2 50.4(2) . . ?
Ga1 Sb1 Sb2 94.69(3) . . ?
C63 Sb2 Ga2 107.4(2) . . ?
C63 Sb2 Sb1 51.2(2) . . ?
Ga2 Sb2 Sb1 102.00(3) . . ?
O1 Ga1 N1 109.1(3) . . ?
O1 Ga1 N2 106.6(3) . . ?
N1 Ga1 N2 95.0(3) . . ?
O1 Ga1 Sb1 108.9(2) . . ?
N1 Ga1 Sb1 119.6(2) . . ?
N2 Ga1 Sb1 116.4(2) . . ?
O2 Ga2 N3 103.9(3) . . ?
O2 Ga2 N4 103.7(3) . . ?
N3 Ga2 N4 94.7(3) . . ?
O2 Ga2 Sb2 121.67(19) . . ?
N3 Ga2 Sb2 121.5(2) . . ?
N4 Ga2 Sb2 106.81(19) . . ?
C63 Si1 C65 107.4(4) . . ?
C63 Si1 C64 107.5(4) . . ?
C65 Si1 C64 109.2(5) . . ?
C63 Si1 C66 115.7(5) . . ?
C65 Si1 C66 110.9(6) . . ?
C64 Si1 C66 106.0(5) . . ?
C59 O1 Ga1 128.2(8) . . ?
C61 O2 Ga2 125.4(5) . . ?
C1 N1 C6 116.9(7) . . ?
C1 N1 Ga1 121.1(6) . . ?
C6 N1 Ga1 122.0(5) . . ?
C3 N2 C18 118.4(8) . . ?
C3 N2 Ga1 118.8(6) . . ?
C18 N2 Ga1 122.6(5) . . ?
C30 N3 C35 118.9(7) . . ?
C30 N3 Ga2 118.9(6) . . ?
C35 N3 Ga2 122.2(5) . . ?
C32 N4 C47' 123(4) . . ?
C32 N4 C47 119(2) . . ?
C32 N4 Ga2 119.9(5) . . ?
C47' N4 Ga2 117(4) . . ?
C47 N4 Ga2 120(2) . . ?
N1 C1 C2 122.8(8) . . ?
N1 C1 C4 120.5(8) . . ?
C2 C1 C4 116.7(8) . . ?
C3 C2 C1 129.4(9) . . ?
N2 C3 C2 124.9(9) . . ?
N2 C3 C5 118.4(9) . . ?
C2 C3 C5 116.6(9) . . ?
C7 C6 C11 121.4(8) . . ?
C7 C6 N1 120.5(8) . . ?
C11 C6 N1 118.1(8) . . ?
C8 C7 C6 117.4(9) . . ?
C8 C7 C12 120.4(8) . . ?
C6 C7 C12 122.1(8) . . ?
C9 C8 C7 122.1(9) . . ?
C10 C9 C8 119.3(9) . . ?
C9 C10 C11 121.4(10) . . ?
C10 C11 C6 118.3(9) . . ?
C10 C11 C15 119.9(9) . . ?
C6 C11 C15 121.8(9) . . ?
C7 C12 C14 109.7(8) . . ?
C7 C12 C13 112.5(9) . . ?
C14 C12 C13 110.6(9) . . ?
C17 C15 C11 112.9(10) . . ?
C17 C15 C16 109.8(10) . . ?
C11 C15 C16 109.7(12) . . ?
C19 C18 C23 121.3(8) . . ?
C19 C18 N2 120.8(8) . . ?
C23 C18 N2 117.9(9) . . ?
C18 C19 C20 117.8(9) . . ?
C18 C19 C24' 119.0(13) . . ?
C20 C19 C24' 123.0(14) . . ?
C18 C19 C24 126.8(10) . . ?
C20 C19 C24 115.1(12) . . ?
C21 C20 C19 121.4(11) . . ?
C20 C21 C22 120.3(10) . . ?
C23 C22 C21 120.9(11) . . ?
C22 C23 C27' 122.0(19) . . ?
C22 C23 C18 118.3(10) . . ?
C27' C23 C18 119.2(18) . . ?
C22 C23 C27 118(2) . . ?
C18 C23 C27 123(2) . . ?
C19 C24' C25' 108(2) . . ?
C19 C24' C26' 106(2) . . ?
C25' C24' C26' 111.3(15) . . ?
C19 C24 C26 117.4(15) . . ?
C19 C24 C25 112.2(16) . . ?
C26 C24 C25 108.4(12) . . ?
C28 C27 C29 110.6(16) . . ?
C28 C27 C23 111(3) . . ?
C29 C27 C23 112(4) . . ?
C23 C27' C29' 115(3) . . ?
C23 C27' C28' 114(2) . . ?
C29' C27' C28' 110.1(14) . . ?
N3 C30 C31 124.4(8) . . ?
N3 C30 C33 118.3(8) . . ?
C31 C30 C33 117.2(8) . . ?
C30 C31 C32 127.6(7) . . ?
N4 C32 C31 124.6(7) . . ?
N4 C32 C34 120.4(8) . . ?
C31 C32 C34 114.9(8) . . ?
C40 C35 C36 120.9(8) . . ?
C40 C35 N3 119.0(7) . . ?
C36 C35 N3 120.1(7) . . ?
C37 C36 C35 117.1(8) . . ?
C37 C36 C41 119.7(8) . . ?
C35 C36 C41 123.2(8) . . ?
C38 C37 C36 122.7(9) . . ?
C37 C38 C39 119.4(9) . . ?
C38 C39 C40 120.1(9) . . ?
C35 C40 C39 119.8(8) . . ?
C35 C40 C44 121.2(7) . . ?
C39 C40 C44 119.0(8) . . ?
C36 C41 C42 112.9(8) . . ?
C36 C41 C43 109.8(10) . . ?
C42 C41 C43 108.7(8) . . ?
C40 C44 C46 113.2(8) . . ?
C40 C44 C45 113.0(8) . . ?
C46 C44 C45 106.7(8) . . ?
C48 C47 C52 120.3(12) . . ?
C48 C47 N4 117.7(18) . . ?
C52 C47 N4 119.8(17) . . ?
C49 C48 C47 118.9(10) . . ?
C49 C48 C53 115.8(18) . . ?
C47 C48 C53 124.1(18) . . ?
C50 C49 C48 120.2(10) . . ?
C49 C50 C51 120.5(10) . . ?
C52 C51 C50 119.7(10) . . ?
C51 C52 C47 119.3(10) . . ?
C51 C52 C56 122.8(17) . . ?
C47 C52 C56 117.0(17) . . ?
C48 C53 C55 112(2) . . ?
C48 C53 C54 107(2) . . ?
C55 C53 C54 109.6(12) . . ?
C52 C56 C58 108(2) . . ?
C52 C56 C57 117(3) . . ?
C58 C56 C57 108.8(12) . . ?
C52' C47' C48' 120.1(15) . . ?
C52' C47' N4 116(3) . . ?
C48' C47' N4 122(3) . . ?
C49' C48' C47' 118.3(13) . . ?
C49' C48' C53' 118(3) . . ?
C47' C48' C53' 122(3) . . ?
C50' C49' C48' 119.9(11) . . ?
C49' C50' C51' 120.8(11) . . ?
C50' C51' C52' 119.5(11) . . ?
C51' C52' C47' 119.2(12) . . ?
C51' C52' C56' 112(3) . . ?
C47' C52' C56' 128(3) . . ?
C52' C56' C58' 123(5) . . ?
C52' C56' C57' 100(4) . . ?
C58' C56' C57' 108.9(16) . . ?
C48' C53' C54' 122(3) . . ?
C48' C53' C55' 118(3) . . ?
C54' C53' C55' 109.3(15) . . ?
O1 C59 C60 111.7(15) . . ?
O2 C61 C62 112.9(9) . . ?
Si1 C63 Sb2 133.1(5) . . ?
Si1 C63 Sb1 122.9(4) . . ?
Sb2 C63 Sb1 78.4(2) . . ?

loop_
_geom_bond_atom_site_label_1
_geom_bond_atom_site_label_2
_geom_bond_distance
_geom_bond_site_symmetry_2
_geom_bond_publ_flag
Sb1 C63 2.219(8) . ?
Sb1 Ga1 2.6230(10) . ?
Sb1 Sb2 2.7912(7) . ?
Sb2 C63 2.196(8) . ?
Sb2 Ga2 2.6269(10) . ?
Ga1 O1 1.806(6) . ?
Ga1 N1 1.971(7) . ?
Ga1 N2 1.982(7) . ?
Ga2 O2 1.823(6) . ?
Ga2 N3 1.969(7) . ?
Ga2 N4 1.994(6) . ?
Si1 C63 1.824(8) . ?
Si1 C65 1.831(10) . ?
Si1 C64 1.851(9) . ?
Si1 C66 1.860(11) . ?
O1 C59 1.375(14) . ?
O2 C61 1.392(11) . ?
N1 C1 1.319(11) . ?
N1 C6 1.450(11) . ?
N2 C3 1.342(11) . ?
N2 C18 1.441(11) . ?
N3 C30 1.332(10) . ?
N3 C35 1.449(10) . ?
N4 C32 1.295(10) . ?
N4 C47' 1.42(3) . ?
N4 C47 1.45(2) . ?
C1 C2 1.399(13) . ?
C1 C4 1.516(13) . ?
C2 C3 1.356(14) . ?
C3 C5 1.538(14) . ?
C6 C7 1.400(12) . ?
C6 C11 1.406(13) . ?
C7 C8 1.395(13) . ?
C7 C12 1.512(13) . ?
C8 C9 1.380(15) . ?
C9 C10 1.374(15) . ?
C10 C11 1.391(13) . ?
C11 C15 1.531(14) . ?
C12 C14 1.518(14) . ?
C12 C13 1.523(14) . ?
C15 C17 1.504(19) . ?
C15 C16 1.533(18) . ?
C18 C19 1.392(14) . ?
C18 C23 1.403(14) . ?
C19 C20 1.416(13) . ?
C19 C24' 1.510(17) . ?
C19 C24 1.533(15) . ?
C20 C21 1.345(16) . ?
C21 C22 1.393(17) . ?
C22 C23 1.385(14) . ?
C23 C27' 1.40(5) . ?
C23 C27 1.67(6) . ?
C24' C25' 1.527(16) . ?
C24' C26' 1.528(16) . ?
C24 C26 1.537(14) . ?
C24 C25 1.543(15) . ?
C27 C28 1.529(16) . ?
C27 C29 1.531(16) . ?
C27' C29' 1.528(15) . ?
C27' C28' 1.534(15) . ?
C30 C31 1.394(11) . ?
C30 C33 1.517(13) . ?
C31 C32 1.411(13) . ?
C32 C34 1.514(11) . ?
C35 C40 1.376(11) . ?
C35 C36 1.406(11) . ?
C36 C37 1.398(13) . ?
C36 C41 1.510(13) . ?
C37 C38 1.362(16) . ?
C38 C39 1.378(15) . ?
C39 C40 1.402(12) . ?
C40 C44 1.514(12) . ?
C41 C42 1.512(17) . ?
C41 C43 1.541(15) . ?
C44 C46 1.525(13) . ?
C44 C45 1.528(14) . ?
C47 C48 1.400(14) . ?
C47 C52 1.404(14) . ?
C48 C49 1.399(13) . ?
C48 C53 1.519(16) . ?
C49 C50 1.389(13) . ?
C50 C51 1.399(14) . ?
C51 C52 1.395(13) . ?
C52 C56 1.515(16) . ?
C53 C55 1.542(15) . ?
C53 C54 1.546(15) . ?
C56 C58 1.533(14) . ?
C56 C57 1.539(15) . ?
C47' C52' 1.403(15) . ?
C47' C48' 1.404(16) . ?
C48' C49' 1.402(15) . ?
C48' C53' 1.529(18) . ?
C49' C50' 1.395(14) . ?
C50' C51' 1.395(14) . ?
C51' C52' 1.401(14) . ?
C52' C56' 1.521(18) . ?
C56' C58' 1.539(17) . ?
C56' C57' 1.540(17) . ?
C55' C53' 1.545(16) . ?
C54' C53' 1.541(16) . ?
C59 C60 1.48(2) . ?
C61 C62 1.475(13) . ?
